data_1552567
loop_
_publ_author_name
'Zhang, Di'
'Yi, Wenwen'
'Ge, Hengju'
'Zhang, Zhizhen'
'Wu, Bin'

_publ_section_title
;
 Bioactive Streptoglutarimides A-J from the Marine-Derived
 <i>Streptomyces</i> sp. ZZ741.
;
_journal_issue 10
_journal_name_full 'Journal of natural products'
_journal_page_first 2800
_journal_page_last 2808
_journal_paper_doi 10.1021/acs.jnatprod.9b00481
_journal_volume 82
_journal_year 2019
_chemical_absolute_configuration ad
_chemical_formula_moiety 'C15 H21 N O5'
_chemical_formula_sum 'C15 H21 N O5'
_chemical_formula_weight 295.33
_space_group_crystal_system orthorhombic
_space_group_IT_number 19
_space_group_name_Hall 'P 2ac 2ab'
_space_group_name_H-M_alt 'P 21 21 21'
_atom_sites_solution_hydrogens geom
_audit_creation_date 2019-09-06
_audit_creation_method
;
Olex2 1.2-alpha
(compiled 2018.07.26 svn.r3523 for OlexSys, GUI svn.r5532)
;
_cell_angle_alpha 90
_cell_angle_beta 90
_cell_angle_gamma 90
_cell_formula_units_Z 4
_cell_length_a 6.23910(10)
_cell_length_b 13.52980(10)
_cell_length_c 17.8216(2)
_cell_measurement_reflns_used 13410
_cell_measurement_temperature 100.00(10)
_cell_measurement_theta_max 73.4050
_cell_measurement_theta_min 2.4250
_cell_volume 1504.39(3)
_computing_cell_refinement 'CrysAlisPro 1.171.38.43f (Rigaku OD, 2015)'
_computing_data_collection 'CrysAlisPro 1.171.38.43f (Rigaku OD, 2015)'
_computing_data_reduction 'CrysAlisPro 1.171.38.43f (Rigaku OD, 2015)'
_computing_molecular_graphics 'Olex2 (Dolomanov et al., 2009)'
_computing_publication_material 'Olex2 (Dolomanov et al., 2009)'
_computing_structure_refinement 'ShelXL (Sheldrick, 2015)'
_computing_structure_solution 'ShelXT (Sheldrick, 2015)'
_diffrn_ambient_environment N~2~
_diffrn_ambient_temperature 100.00(10)
_diffrn_detector 'CCD plate'
_diffrn_detector_area_resol_mean 5.2684
_diffrn_detector_type AtlasS2
_diffrn_measured_fraction_theta_full 1.000
_diffrn_measured_fraction_theta_max 0.992
_diffrn_measurement_details
;
List of Runs (angles in degrees, time in seconds):

  # Type    Start    End  Width  t~exp~   \w     \q     \k     \f   Frames
--------------------------------------------------------------------------
  1  \w   -113.00 -13.00   1.00    1.00    --  -40.98 -57.00-150.00  100
  2  \w      1.00  82.00   1.00    1.00    --   40.98 -99.00 150.00   81
  3  \w     16.00 115.00   1.00    1.00    --   40.98  38.00-180.00   99
  4  \w     79.00 178.00   1.00    1.00    --  106.95  30.00-150.00   99
  5  \w     34.00 133.00   1.00    1.00    --  106.95 -45.00-150.00   99
  6  \w     34.00 121.00   1.00    1.00    --  106.95-125.00  90.00   87
  7  \w     94.00 178.00   1.00    1.00    --  106.95 125.00 -60.00   84
  8  \w     35.00 136.00   1.00    1.00    --  106.95 -61.00  30.00  101
  9  \w   -113.00 -13.00   1.00    1.00    --  -40.98 -57.00  30.00  100
 10  \w   -115.00 -16.00   1.00    1.00    --  -40.98 -38.00 -90.00   99
 11  \w     78.00 178.00   1.00    1.00    --  106.95  61.00   0.00  100
 12  \w     79.00 178.00   1.00    1.00    --  106.95  30.00 -60.00   99
 13  \w     74.00 178.00   1.00    1.00    --  106.95  77.00 120.00  104
 14  \w     79.00 178.00   1.00    1.00    --  106.95  30.00  90.00   99
 15  \w   -117.00  -8.00   1.00    1.00    --  -40.98 -77.00 120.00  109
 16  \w     23.00  97.00   1.00    1.00    --   40.98-125.00   0.00   74
 17  \w     81.00 178.00   1.00    1.00    --  106.95  45.00-120.00   97
 18  \w     81.00 178.00   1.00    1.00    --  106.95  45.00 -30.00   97
 19  \w     78.00 178.00   1.00    1.00    --  106.95  61.00  30.00  100
 20  \w     25.00 109.00   1.00    1.00    --  106.95 -95.00-120.00   84
;
_diffrn_measurement_device 'four-circle diffractometer'
_diffrn_measurement_device_type 'SuperNova, Dual, Cu at zero, AtlasS2'
_diffrn_measurement_method '\w scans'
_diffrn_orient_matrix_type 'CrysAlisPro convention (1999,Acta A55,543-557)'
_diffrn_orient_matrix_UB_11 0.0039385000
_diffrn_orient_matrix_UB_12 -0.0411844000
_diffrn_orient_matrix_UB_13 0.0805906000
_diffrn_orient_matrix_UB_21 0.0513214000
_diffrn_orient_matrix_UB_22 -0.1036881000
_diffrn_orient_matrix_UB_23 -0.0308673000
_diffrn_orient_matrix_UB_31 0.2414592000
_diffrn_orient_matrix_UB_32 0.0227348000
_diffrn_orient_matrix_UB_33 0.0052449000
_diffrn_radiation_monochromator mirror
_diffrn_radiation_probe x-ray
_diffrn_radiation_type CuK\a
_diffrn_radiation_wavelength 1.54184
_diffrn_reflns_av_R_equivalents 0.0378
_diffrn_reflns_av_unetI/netI 0.0209
_diffrn_reflns_Laue_measured_fraction_full 1.000
_diffrn_reflns_Laue_measured_fraction_max 0.992
_diffrn_reflns_limit_h_max 7
_diffrn_reflns_limit_h_min -7
_diffrn_reflns_limit_k_max 16
_diffrn_reflns_limit_k_min -16
_diffrn_reflns_limit_l_max 22
_diffrn_reflns_limit_l_min -22
_diffrn_reflns_number 17256
_diffrn_reflns_point_group_measured_fraction_full 1.000
_diffrn_reflns_point_group_measured_fraction_max 0.988
_diffrn_reflns_theta_full 67.684
_diffrn_reflns_theta_max 73.683
_diffrn_reflns_theta_min 4.102
_diffrn_source 'micro-focus sealed X-ray tube'
_diffrn_source_type 'SuperNova (Cu) X-ray Source'
_exptl_absorpt_coefficient_mu 0.812
_exptl_absorpt_correction_T_max 1.00000
_exptl_absorpt_correction_T_min 0.50878
_exptl_absorpt_correction_type multi-scan
_exptl_absorpt_process_details
;
CrysAlisPro 1.171.38.43f (Rigaku Oxford Diffraction, 2015)
Empirical absorption correction using spherical harmonics,
 implemented in SCALE3 ABSPACK scaling algorithm.
;
_exptl_crystal_colour colourless
_exptl_crystal_colour_primary colourless
_exptl_crystal_density_diffrn 1.304
_exptl_crystal_description block
_exptl_crystal_F_000 632
_exptl_crystal_size_max 0.13
_exptl_crystal_size_mid 0.12
_exptl_crystal_size_min 0.1
_refine_diff_density_max 0.210
_refine_diff_density_min -0.196
_refine_diff_density_rms 0.046
_refine_ls_abs_structure_details
;
 Flack x determined using 1192 quotients [(I+)-(I-)]/[(I+)+(I-)]
 (Parsons, Flack and Wagner, Acta Cryst. B69 (2013) 249-259).
;
_refine_ls_abs_structure_Flack -0.04(7)
_refine_ls_extinction_method none
_refine_ls_goodness_of_fit_ref 1.050
_refine_ls_hydrogen_treatment constr
_refine_ls_matrix_type full
_refine_ls_number_parameters 193
_refine_ls_number_reflns 2997
_refine_ls_number_restraints 0
_refine_ls_restrained_S_all 1.050
_refine_ls_R_factor_all 0.0334
_refine_ls_R_factor_gt 0.0328
_refine_ls_shift/su_max 0.000
_refine_ls_shift/su_mean 0.000
_refine_ls_structure_factor_coef Fsqd
_refine_ls_weighting_details 'w=1/[\s^2^(Fo^2^)+(0.0602P)^2^+0.1432P] where P=(Fo^2^+2Fc^2^)/3'
_refine_ls_weighting_scheme calc
_refine_ls_wR_factor_gt 0.0854
_refine_ls_wR_factor_ref 0.0860
_reflns_Friedel_coverage 0.708
_reflns_Friedel_fraction_full 1.000
_reflns_Friedel_fraction_max 0.983
_reflns_number_gt 2949
_reflns_number_total 2997
_reflns_threshold_expression 'I > 2\s(I)'
_cod_data_source_file np9b00481_si_001.cif
_cod_data_source_block 741v
_cod_database_code 1552567
_shelx_shelxl_version_number 2018/3
_shelx_space_group_comment
;
The symmetry employed for this shelxl refinement is uniquely defined
by the following loop, which should always be used as a source of
symmetry information in preference to the above space-group names.
They are only intended as comments.
;
_shelx_estimated_absorpt_t_max 0.923
_shelx_estimated_absorpt_t_min 0.902
_reflns_odcompleteness_completeness 100.00
_reflns_odcompleteness_iscentric 1
_reflns_odcompleteness_theta 66.97
_olex2_refinement_description
;
1. Fixed Uiso
 At 1.2 times of:
  All C(H) groups, All C(H,H) groups, All N(H) groups
 At 1.5 times of:
  All C(H,H,H) groups, All O(H) groups
2.a Ternary CH refined with riding coordinates:
 C4(H4), C11(H11)
2.b Secondary CH2 refined with riding coordinates:
 C3(H3A,H3B), C7(H7A,H7B), C5(H5A,H5B), C14(H14A,H14B), C12(H12A,H12B)
2.c Aromatic/amide H refined with riding coordinates:
 N1(H1), C9(H9)
2.d Idealised Me refined as rotating group:
 C15(H15A,H15B,H15C), C16(H16A,H16B,H16C)
2.e Idealised tetrahedral OH refined as rotating group:
 O5(H5)
;
_olex2_submission_special_instructions 'No special instructions were received'
_oxdiff_exptl_absorpt_empirical_details
;
Empirical correction (ABSPACK) includes:
- Absorption correction using spherical harmonics
- Frame scaling
- Detector area scaling
;
_oxdiff_exptl_absorpt_empirical_full_max 1.448
_oxdiff_exptl_absorpt_empirical_full_min 0.522

loop_
_space_group_symop_operation_xyz
'x, y, z'
'-x+1/2, -y, z+1/2'
'-x, y+1/2, -z+1/2'
'x+1/2, -y+1/2, -z'

loop_
_atom_site_label
_atom_site_type_symbol
_atom_site_fract_x
_atom_site_fract_y
_atom_site_fract_z
_atom_site_U_iso_or_equiv
_atom_site_adp_type
_atom_site_occupancy
_atom_site_site_symmetry_order
_atom_site_calc_flag
_atom_site_refinement_flags_posn
O4 O 0.1708(2) 0.39913(8) 0.16966(7) 0.0218(3) Uani 1 1 d .
O1 O 0.7744(2) 0.21797(9) 0.46848(6) 0.0207(3) Uani 1 1 d .
O3 O 0.4521(2) 0.61751(8) 0.30560(7) 0.0220(3) Uani 1 1 d .
O2 O 1.1096(2) 0.50576(9) 0.42347(7) 0.0246(3) Uani 1 1 d .
O5 O -0.1989(2) 0.28225(9) 0.19949(7) 0.0274(3) Uani 1 1 d .
H5 H -0.293365 0.240136 0.199984 0.041 Uiso 1 1 calc GR
N1 N 0.9393(2) 0.36114(10) 0.44217(7) 0.0185(3) Uani 1 1 d .
H1 H 1.036652 0.345377 0.474167 0.022 Uiso 1 1 calc R
C6 C 0.9657(3) 0.45080(12) 0.40490(9) 0.0180(3) Uani 1 1 d .
C2 C 0.7738(3) 0.29536(12) 0.43308(9) 0.0172(3) Uani 1 1 d .
C9 C 0.2257(3) 0.56359(11) 0.20973(9) 0.0193(3) Uani 1 1 d .
H9 H 0.187038 0.629038 0.201304 0.023 Uiso 1 1 calc R
C8 C 0.3760(3) 0.54703(12) 0.27051(9) 0.0180(3) Uani 1 1 d .
C4 C 0.5880(3) 0.43169(11) 0.35769(8) 0.0167(3) Uani 1 1 d .
H4 H 0.527789 0.468722 0.399991 0.020 Uiso 1 1 calc R
C10 C 0.1348(3) 0.49632(12) 0.16384(9) 0.0188(3) Uani 1 1 d .
C3 C 0.6000(3) 0.32186(12) 0.37826(9) 0.0187(3) Uani 1 1 d .
H3A H 0.463233 0.302007 0.399273 0.022 Uiso 1 1 calc R
H3B H 0.621863 0.284059 0.332645 0.022 Uiso 1 1 calc R
C7 C 0.4405(3) 0.44213(11) 0.28993(8) 0.0174(3) Uani 1 1 d .
H7A H 0.511366 0.413297 0.246719 0.021 Uiso 1 1 calc R
H7B H 0.311470 0.404040 0.299233 0.021 Uiso 1 1 calc R
C5 C 0.8140(3) 0.46952(12) 0.34117(9) 0.0192(3) Uani 1 1 d .
H5A H 0.867928 0.437237 0.296392 0.023 Uiso 1 1 calc R
H5B H 0.807889 0.539966 0.331298 0.023 Uiso 1 1 calc R
C14 C -0.0358(3) 0.25361(12) 0.14865(10) 0.0219(4) Uani 1 1 d .
H14A H -0.095310 0.209377 0.111226 0.026 Uiso 1 1 calc R
H14B H 0.075618 0.218288 0.175531 0.026 Uiso 1 1 calc R
C13 C 0.0603(3) 0.34298(13) 0.11022(9) 0.0234(4) Uani 1 1 d .
C11 C -0.0177(3) 0.51861(13) 0.10028(9) 0.0227(4) Uani 1 1 d .
H11 H 0.064212 0.544553 0.057689 0.027 Uiso 1 1 calc R
C12 C -0.1048(4) 0.41633(14) 0.07981(11) 0.0307(5) Uani 1 1 d .
H12A H -0.243691 0.405464 0.102826 0.037 Uiso 1 1 calc R
H12B H -0.119214 0.409651 0.025852 0.037 Uiso 1 1 calc R
C15 C -0.1901(3) 0.59369(16) 0.12194(11) 0.0318(5) Uani 1 1 d .
H15A H -0.262668 0.571615 0.166385 0.048 Uiso 1 1 calc GR
H15B H -0.291453 0.599945 0.081687 0.048 Uiso 1 1 calc GR
H15C H -0.124440 0.656655 0.131342 0.048 Uiso 1 1 calc GR
C16 C 0.2302(4) 0.31183(18) 0.05418(12) 0.0395(5) Uani 1 1 d .
H16A H 0.298311 0.369490 0.033767 0.059 Uiso 1 1 calc GR
H16B H 0.164553 0.274779 0.014402 0.059 Uiso 1 1 calc GR
H16C H 0.335277 0.271504 0.078896 0.059 Uiso 1 1 calc GR

loop_
_atom_site_aniso_label
_atom_site_aniso_U_11
_atom_site_aniso_U_22
_atom_site_aniso_U_33
_atom_site_aniso_U_23
_atom_site_aniso_U_13
_atom_site_aniso_U_12
O4 0.0247(7) 0.0176(5) 0.0231(6) -0.0004(4) -0.0064(5) -0.0023(5)
O1 0.0205(6) 0.0183(5) 0.0233(5) 0.0049(5) 0.0020(5) 0.0009(5)
O3 0.0212(6) 0.0163(5) 0.0283(6) -0.0026(5) -0.0020(5) 0.0013(5)
O2 0.0190(7) 0.0234(6) 0.0313(6) 0.0028(5) -0.0029(5) -0.0048(5)
O5 0.0342(8) 0.0197(6) 0.0282(6) -0.0043(5) 0.0101(6) -0.0064(5)
N1 0.0155(7) 0.0195(6) 0.0205(6) 0.0032(5) -0.0013(5) -0.0002(5)
C6 0.0146(8) 0.0187(7) 0.0207(7) 0.0003(6) 0.0037(6) 0.0017(7)
C2 0.0169(8) 0.0176(7) 0.0173(7) -0.0006(6) 0.0041(6) 0.0018(6)
C9 0.0198(8) 0.0142(7) 0.0238(8) 0.0037(6) -0.0007(7) 0.0008(6)
C8 0.0154(8) 0.0173(7) 0.0214(7) 0.0000(6) 0.0037(6) 0.0007(6)
C4 0.0164(9) 0.0159(7) 0.0178(7) 0.0001(6) 0.0011(6) 0.0007(6)
C10 0.0175(8) 0.0193(7) 0.0197(7) 0.0057(6) 0.0030(7) -0.0012(6)
C3 0.0193(9) 0.0164(7) 0.0204(7) 0.0009(6) -0.0004(6) -0.0018(6)
C7 0.0163(8) 0.0149(7) 0.0209(7) -0.0014(6) -0.0005(6) 0.0009(6)
C5 0.0170(9) 0.0177(7) 0.0229(8) 0.0052(6) -0.0002(7) -0.0003(6)
C14 0.0275(10) 0.0168(7) 0.0213(7) -0.0029(6) 0.0015(8) -0.0025(7)
C13 0.0277(10) 0.0248(8) 0.0178(7) -0.0013(6) -0.0024(7) -0.0085(8)
C11 0.0231(9) 0.0249(8) 0.0199(7) 0.0060(6) -0.0023(7) -0.0048(7)
C12 0.0347(11) 0.0286(9) 0.0289(9) 0.0088(7) -0.0134(8) -0.0113(9)
C15 0.0250(10) 0.0409(11) 0.0296(9) 0.0078(8) -0.0062(8) 0.0050(9)
C16 0.0417(13) 0.0464(12) 0.0303(9) -0.0121(9) 0.0124(10) -0.0163(10)

loop_
_atom_type_symbol
_atom_type_description
_atom_type_scat_dispersion_real
_atom_type_scat_dispersion_imag
_atom_type_scat_source
C C 0.0181 0.0091 'International Tables Vol C Tables 4.2.6.8 and 6.1.1.4'
H H 0.0000 0.0000 'International Tables Vol C Tables 4.2.6.8 and 6.1.1.4'
N N 0.0311 0.0180 'International Tables Vol C Tables 4.2.6.8 and 6.1.1.4'
O O 0.0492 0.0322 'International Tables Vol C Tables 4.2.6.8 and 6.1.1.4'

loop_
_geom_angle_atom_site_label_1
_geom_angle_atom_site_label_2
_geom_angle_atom_site_label_3
_geom_angle
C10 O4 C13 111.84(13)
C2 N1 C6 126.67(15)
O2 C6 N1 119.45(15)
O2 C6 C5 124.79(15)
N1 C6 C5 115.70(14)
O1 C2 N1 119.49(15)
O1 C2 C3 122.81(16)
N1 C2 C3 117.69(14)
C10 C9 C8 128.37(15)
O3 C8 C9 120.50(14)
O3 C8 C7 120.35(14)
C9 C8 C7 119.14(14)
C7 C4 C3 107.99(13)
C7 C4 C5 111.91(12)
C5 C4 C3 109.00(13)
O4 C10 C9 123.06(15)
O4 C10 C11 111.12(14)
C9 C10 C11 125.82(15)
C2 C3 C4 114.97(14)
C8 C7 C4 115.33(13)
C6 C5 C4 112.31(13)
O5 C14 C13 110.81(14)
O4 C13 C14 105.76(13)
O4 C13 C12 103.60(14)
O4 C13 C16 106.83(15)
C14 C13 C12 114.34(17)
C14 C13 C16 110.66(16)
C16 C13 C12 114.69(16)
C10 C11 C12 102.83(13)
C10 C11 C15 112.74(14)
C15 C11 C12 114.26(17)
C13 C12 C11 105.25(15)

loop_
_geom_bond_atom_site_label_1
_geom_bond_atom_site_label_2
_geom_bond_distance
O4 C10 1.338(2)
O4 C13 1.4746(19)
O1 C2 1.222(2)
O3 C8 1.235(2)
O2 C6 1.212(2)
O5 C14 1.416(2)
N1 C6 1.393(2)
N1 C2 1.373(2)
C6 C5 1.500(2)
C2 C3 1.503(2)
C9 C8 1.450(2)
C9 C10 1.349(2)
C8 C7 1.515(2)
C4 C3 1.532(2)
C4 C7 1.525(2)
C4 C5 1.528(2)
C10 C11 1.509(2)
C14 C13 1.513(2)
C13 C12 1.529(3)
C13 C16 1.516(3)
C11 C12 1.531(3)
C11 C15 1.529(3)
